data_7709002
loop_
_publ_author_name
'Feige, Felix'
'K\"ogel, Julius F.'
'Lork, Enno'
'Beckmann, Jens'

_publ_section_title
;
 Thermally stable polyfluorinated monoalkoxysilanetriols and
 dialkoxydisiloxanetetrols
;
_journal_name_full 'Dalton Transactions'
_journal_paper_doi 10.1039/D1DT03389A
_journal_year 2021
_chemical_formula_moiety 'C38 Cl4 F30 O3 Si2'
_chemical_formula_sum 'C38 Cl4 F30 O3 Si2'
_chemical_formula_weight 1272.36
_space_group_crystal_system triclinic
_space_group_IT_number 2
_space_group_name_Hall '-P 1'
_space_group_name_H-M_alt 'P -1'
_audit_creation_date 2020-11-14
_audit_creation_method
;
Olex2 1.2
(compiled 2018.05.29 svn.r3508 for OlexSys, GUI svn.r5506)
;
_audit_update_record
;
2021-10-05 deposited with the CCDC.	2021-11-30 downloaded from the CCDC.
;
_cell_angle_alpha 85.373(2)
_cell_angle_beta 78.198(2)
_cell_angle_gamma 63.964(2)
_cell_formula_units_Z 1
_cell_length_a 9.7408(6)
_cell_length_b 9.8621(5)
_cell_length_c 11.9048(6)
_cell_measurement_reflns_used 3171
_cell_measurement_temperature 100(2)
_cell_measurement_theta_max 31.18
_cell_measurement_theta_min 2.37
_cell_volume 1005.80(10)
_computing_molecular_graphics 'Olex2 (Dolomanov et al., 2009)'
_computing_publication_material 'Olex2 (Dolomanov et al., 2009)'
_computing_structure_refinement 'ShelXL (Sheldrick, 2015)'
_diffrn_ambient_temperature 100.0
_diffrn_measured_fraction_theta_full 0.995
_diffrn_measured_fraction_theta_max 0.993
_diffrn_measurement_device_type 'Bruker APEX-II CCD'
_diffrn_measurement_method '\f and \w scans'
_diffrn_radiation_type MoK\a
_diffrn_radiation_wavelength 0.71073
_diffrn_reflns_av_R_equivalents 0.0443
_diffrn_reflns_av_unetI/netI 0.0371
_diffrn_reflns_Laue_measured_fraction_full 0.995
_diffrn_reflns_Laue_measured_fraction_max 0.993
_diffrn_reflns_limit_h_max 12
_diffrn_reflns_limit_h_min -12
_diffrn_reflns_limit_k_max 13
_diffrn_reflns_limit_k_min -13
_diffrn_reflns_limit_l_max 15
_diffrn_reflns_limit_l_min -15
_diffrn_reflns_number 28633
_diffrn_reflns_point_group_measured_fraction_full 0.995
_diffrn_reflns_point_group_measured_fraction_max 0.993
_diffrn_reflns_theta_full 25.242
_diffrn_reflns_theta_max 28.302
_diffrn_reflns_theta_min 2.298
_diffrn_standards_number 0
_exptl_absorpt_coefficient_mu 0.538
_exptl_absorpt_correction_T_max 0.7471
_exptl_absorpt_correction_T_min 0.7076
_exptl_absorpt_correction_type none
_exptl_absorpt_process_details
;
SADABS-2016/2 (Bruker,2016/2) was used for absorption correction.
wR2(int) was 0.0845 before and 0.0506 after correction.
The Ratio of minimum to maximum transmission is 0.9471.
The \l/2 correction factor is Not present.
;
_exptl_crystal_colour colourless
_exptl_crystal_density_diffrn 2.101
_exptl_crystal_description block
_exptl_crystal_F_000 618
_exptl_crystal_size_max .2
_exptl_crystal_size_mid .2
_exptl_crystal_size_min .15
_refine_diff_density_max 0.459
_refine_diff_density_min -0.390
_refine_diff_density_rms 0.076
_refine_ls_extinction_method none
_refine_ls_goodness_of_fit_ref 1.029
_refine_ls_hydrogen_treatment undef
_refine_ls_matrix_type full
_refine_ls_number_parameters 358
_refine_ls_number_reflns 4964
_refine_ls_number_restraints 0
_refine_ls_restrained_S_all 1.029
_refine_ls_R_factor_all 0.0686
_refine_ls_R_factor_gt 0.0445
_refine_ls_shift/su_max 0.000
_refine_ls_shift/su_mean 0.000
_refine_ls_structure_factor_coef Fsqd
_refine_ls_weighting_details 'w=1/[\s^2^(Fo^2^)+(0.0438P)^2^+1.2811P] where P=(Fo^2^+2Fc^2^)/3'
_refine_ls_weighting_scheme calc
_refine_ls_wR_factor_gt 0.0960
_refine_ls_wR_factor_ref 0.1056
_reflns_Friedel_coverage 0.000
_reflns_number_gt 3713
_reflns_number_total 4964
_reflns_threshold_expression 'I > 2\s(I)'
_cod_data_source_file d1dt03389a2.cif
_cod_data_source_block feigef200831_0m
_cod_database_code 7709002
_shelx_shelxl_version_number 2018/3
_shelx_space_group_comment
;
The symmetry employed for this shelxl refinement is uniquely defined
by the following loop, which should always be used as a source of
symmetry information in preference to the above space-group names.
They are only intended as comments.
;
_olex2_refinement_description
;
1. Others
 Fixed Sof: Cl2(0.53) Cl3(0.47)
;
_olex2_submission_special_instructions 'No special instructions were received'

loop_
_space_group_symop_operation_xyz
'x, y, z'
'-x, -y, -z'

loop_
_atom_site_label
_atom_site_type_symbol
_atom_site_fract_x
_atom_site_fract_y
_atom_site_fract_z
_atom_site_U_iso_or_equiv
_atom_site_adp_type
_atom_site_occupancy
_atom_site_site_symmetry_order
_atom_site_calc_flag
_atom_site_refinement_flags_posn
_atom_site_refinement_flags_adp
_atom_site_refinement_flags_occupancy
_atom_site_disorder_assembly
_atom_site_disorder_group
Cl1 Cl 0.27583(8) 0.78967(7) 1.09485(6) 0.02718(16) Uani 1 1 d . . . . .
Si1 Si 0.12699(8) 0.82946(9) 0.98843(6) 0.02248(18) Uani 1 1 d . . . . .
Cl2 Cl 0.0312(3) 0.6678(3) 1.0292(3) 0.0279(5) Uani 0.53 1 d . . . A 1
F11 F 0.61002(15) 0.46103(15) 0.67874(12) 0.0202(3) Uani 1 1 d . . . . .
F35 F 0.37874(16) 0.49889(15) 0.91729(12) 0.0188(3) Uani 1 1 d . . . . .
F31 F 0.22870(18) 0.64704(16) 0.55598(12) 0.0235(3) Uani 1 1 d . . . . .
F25 F -0.00484(16) 0.93632(18) 0.75134(12) 0.0254(3) Uani 1 1 d . . . . .
F24 F -0.09611(17) 1.15987(17) 0.60683(13) 0.0279(4) Uani 1 1 d . . . . .
F15 F 0.38354(18) 0.94713(16) 0.85037(13) 0.0274(4) Uani 1 1 d . . . . .
F12 F 0.88692(16) 0.42739(17) 0.70454(14) 0.0264(3) Uani 1 1 d . . . . .
F32 F 0.18513(17) 0.40266(17) 0.54899(13) 0.0254(3) Uani 1 1 d . . . . .
F34 F 0.34289(19) 0.24804(17) 0.90410(14) 0.0284(4) Uani 1 1 d . . . . .
F33 F 0.24286(19) 0.19769(17) 0.71944(15) 0.0310(4) Uani 1 1 d . . . . .
F14 F 0.6637(2) 0.90804(19) 0.87489(15) 0.0353(4) Uani 1 1 d . . . . .
F23 F 0.1115(2) 1.19137(19) 0.42679(15) 0.0341(4) Uani 1 1 d . . . . .
F13 F 0.91899(19) 0.6474(2) 0.80261(15) 0.0334(4) Uani 1 1 d . . . . .
O1 O 0.21346(19) 0.80022(18) 0.86059(14) 0.0202(4) Uani 1 1 d . . . . .
F21 F 0.51217(18) 0.7683(2) 0.54606(14) 0.0496(6) Uani 1 1 d . . . . .
F22 F 0.4155(2) 0.9881(3) 0.39789(16) 0.0534(6) Uani 1 1 d . . . . .
O2 O 0.000000 1.000000 1.000000 0.0653(13) Uani 1 2 d S T P A .
C25 C 0.1062(3) 0.9518(3) 0.67136(19) 0.0137(4) Uani 1 1 d . . . . .
C24 C 0.0559(3) 1.0667(3) 0.5940(2) 0.0169(5) Uani 1 1 d . . . . .
C12 C 0.7614(3) 0.5530(3) 0.7439(2) 0.0183(5) Uani 1 1 d . . . . .
C20 C 0.2615(3) 0.8507(3) 0.66424(19) 0.0144(5) Uani 1 1 d . . . . .
C30 C 0.2999(2) 0.5876(3) 0.73997(19) 0.0131(4) Uani 1 1 d . . . . .
C10 C 0.4812(3) 0.7020(3) 0.77058(19) 0.0135(4) Uani 1 1 d . . . . .
C23 C 0.1592(3) 1.0823(3) 0.5033(2) 0.0225(5) Uani 1 1 d . . . . .
C11 C 0.6151(3) 0.5722(3) 0.73285(19) 0.0147(5) Uani 1 1 d . . . . .
C33 C 0.2628(3) 0.3222(3) 0.7259(2) 0.0207(5) Uani 1 1 d . . . . .
C31 C 0.2546(3) 0.5550(3) 0.6461(2) 0.0161(5) Uani 1 1 d . . . . .
C32 C 0.2342(3) 0.4259(3) 0.6396(2) 0.0187(5) Uani 1 1 d . . . . .
C35 C 0.3286(3) 0.4788(3) 0.8252(2) 0.0160(5) Uani 1 1 d . . . . .
C15 C 0.5043(3) 0.8141(3) 0.8178(2) 0.0189(5) Uani 1 1 d . . . . .
C21 C 0.3614(3) 0.8670(3) 0.5680(2) 0.0261(6) Uani 1 1 d . . . . .
C13 C 0.7773(3) 0.6649(3) 0.7936(2) 0.0212(5) Uani 1 1 d . . . . .
C1 C 0.3159(3) 0.7321(2) 0.75760(19) 0.0132(4) Uani 1 1 d . . . . .
C14 C 0.6487(3) 0.7962(3) 0.8301(2) 0.0221(5) Uani 1 1 d . . . . .
C34 C 0.3118(3) 0.3483(3) 0.8197(2) 0.0197(5) Uani 1 1 d . . . . .
C22 C 0.3126(3) 0.9800(4) 0.4893(2) 0.0293(6) Uani 1 1 d . . . . .
Cl3 Cl 0.0022(5) 0.7298(4) 1.0397(4) 0.0525(10) Uani 0.47 1 d . . . A -1

loop_
_atom_site_aniso_label
_atom_site_aniso_U_11
_atom_site_aniso_U_22
_atom_site_aniso_U_33
_atom_site_aniso_U_23
_atom_site_aniso_U_13
_atom_site_aniso_U_12
Cl1 0.0281(3) 0.0218(3) 0.0251(3) -0.0025(2) -0.0165(3) 0.0005(3)
Si1 0.0102(3) 0.0328(4) 0.0084(3) -0.0020(3) -0.0004(2) 0.0050(3)
Cl2 0.0207(9) 0.0478(13) 0.0215(7) 0.0061(10) -0.0034(6) -0.0217(11)
F11 0.0128(7) 0.0178(7) 0.0263(8) -0.0120(6) -0.0004(6) -0.0026(6)
F35 0.0248(7) 0.0164(7) 0.0166(7) 0.0047(5) -0.0103(6) -0.0083(6)
F31 0.0334(8) 0.0197(7) 0.0137(7) 0.0017(6) -0.0091(6) -0.0064(6)
F25 0.0150(7) 0.0395(9) 0.0176(7) 0.0028(6) 0.0000(6) -0.0099(6)
F24 0.0225(8) 0.0225(8) 0.0277(8) -0.0029(6) -0.0132(6) 0.0044(6)
F15 0.0372(9) 0.0109(7) 0.0293(8) -0.0032(6) -0.0030(7) -0.0070(6)
F12 0.0115(7) 0.0282(8) 0.0335(9) -0.0019(7) -0.0033(6) -0.0032(6)
F32 0.0245(8) 0.0285(8) 0.0236(8) -0.0066(6) -0.0089(6) -0.0087(7)
F34 0.0400(9) 0.0208(8) 0.0316(9) 0.0124(7) -0.0169(7) -0.0174(7)
F33 0.0392(9) 0.0212(8) 0.0416(10) 0.0013(7) -0.0164(8) -0.0176(7)
F14 0.0548(11) 0.0295(9) 0.0381(10) -0.0010(7) -0.0131(8) -0.0310(9)
F23 0.0465(10) 0.0339(9) 0.0355(9) 0.0234(7) -0.0274(8) -0.0252(8)
F13 0.0294(9) 0.0469(10) 0.0379(10) 0.0067(8) -0.0144(7) -0.0269(8)
O1 0.0207(9) 0.0147(8) 0.0105(8) -0.0018(6) 0.0045(7) 0.0027(7)
F21 0.0167(8) 0.0777(14) 0.0195(8) 0.0143(9) 0.0045(7) 0.0055(8)
F22 0.0315(10) 0.0985(17) 0.0290(10) 0.0380(10) -0.0079(8) -0.0323(11)
O2 0.049(2) 0.059(2) 0.0224(16) -0.0243(15) -0.0199(14) 0.0448(17)
C25 0.0157(11) 0.0126(11) 0.0127(11) -0.0035(8) -0.0021(9) -0.0057(9)
C24 0.0198(12) 0.0120(11) 0.0197(12) -0.0030(9) -0.0105(9) -0.0041(9)
C12 0.0151(11) 0.0197(12) 0.0176(12) 0.0038(10) -0.0032(9) -0.0058(10)
C20 0.0159(11) 0.0126(11) 0.0125(11) 0.0005(9) -0.0019(9) -0.0045(9)
C30 0.0069(9) 0.0133(11) 0.0128(11) -0.0014(8) 0.0018(8) 0.0002(8)
C10 0.0169(11) 0.0132(11) 0.0096(10) 0.0017(8) -0.0016(8) -0.0064(9)
C23 0.0330(14) 0.0224(13) 0.0233(13) 0.0126(10) -0.0183(11) -0.0187(11)
C11 0.0161(11) 0.0150(11) 0.0121(11) -0.0007(9) -0.0024(9) -0.0060(9)
C33 0.0181(12) 0.0164(12) 0.0278(14) -0.0025(10) -0.0039(10) -0.0073(10)
C31 0.0100(10) 0.0169(12) 0.0130(11) -0.0003(9) 0.0008(8) 0.0004(9)
C32 0.0121(11) 0.0225(13) 0.0190(12) -0.0082(10) -0.0021(9) -0.0041(10)
C35 0.0139(11) 0.0166(11) 0.0145(11) -0.0008(9) -0.0021(9) -0.0040(9)
C15 0.0281(13) 0.0109(11) 0.0145(11) 0.0020(9) -0.0027(10) -0.0064(10)
C21 0.0144(12) 0.0358(15) 0.0187(13) 0.0082(11) -0.0021(10) -0.0041(11)
C13 0.0237(13) 0.0312(14) 0.0190(12) 0.0089(10) -0.0087(10) -0.0205(11)
C1 0.0130(10) 0.0116(10) 0.0096(10) -0.0007(8) 0.0014(8) -0.0017(9)
C14 0.0365(15) 0.0222(13) 0.0181(12) 0.0046(10) -0.0088(11) -0.0213(12)
C34 0.0183(12) 0.0167(12) 0.0219(13) 0.0043(10) -0.0048(10) -0.0059(10)
C22 0.0261(14) 0.0490(18) 0.0197(13) 0.0160(12) -0.0067(11) -0.0241(13)
Cl3 0.0381(19) 0.082(3) 0.0543(19) 0.035(2) -0.0161(15) -0.044(2)

loop_
_atom_type_symbol
_atom_type_description
_atom_type_scat_dispersion_real
_atom_type_scat_dispersion_imag
_atom_type_scat_source
C C 0.0033 0.0016 'International Tables Vol C Tables 4.2.6.8 and 6.1.1.4'
Cl Cl 0.1484 0.1585 'International Tables Vol C Tables 4.2.6.8 and 6.1.1.4'
F F 0.0171 0.0103 'International Tables Vol C Tables 4.2.6.8 and 6.1.1.4'
O O 0.0106 0.0060 'International Tables Vol C Tables 4.2.6.8 and 6.1.1.4'
Si Si 0.0817 0.0704 'International Tables Vol C Tables 4.2.6.8 and 6.1.1.4'

loop_
_geom_angle_atom_site_label_1
_geom_angle_atom_site_label_2
_geom_angle_atom_site_label_3
_geom_angle
_geom_angle_site_symmetry_1
_geom_angle_site_symmetry_3
_geom_angle_publ_flag
Cl1 Si1 Cl2 106.69(9) . . ?
O1 Si1 Cl1 111.24(8) . . ?
O1 Si1 Cl2 106.87(11) . . ?
O1 Si1 O2 107.82(7) . . ?
O1 Si1 Cl3 116.29(16) . . ?
O2 Si1 Cl1 110.34(4) . . ?
O2 Si1 Cl2 113.88(8) . . ?
O2 Si1 Cl3 100.66(12) . . ?
Cl3 Si1 Cl1 109.92(14) . . ?
Cl3 Si1 Cl2 13.72(14) . . ?
Cl3 Cl2 Si1 51.9(7) . . ?
C1 O1 Si1 163.39(16) . . ?
Si1 O2 Si1 180.00(6) . 2_577 ?
F25 C25 C24 116.2(2) . . ?
F25 C25 C20 120.9(2) . . ?
C24 C25 C20 122.8(2) . . ?
F24 C24 C25 119.2(2) . . ?
F24 C24 C23 120.4(2) . . ?
C23 C24 C25 120.3(2) . . ?
F12 C12 C11 120.2(2) . . ?
F12 C12 C13 119.9(2) . . ?
C13 C12 C11 119.8(2) . . ?
C25 C20 C21 114.8(2) . . ?
C25 C20 C1 121.5(2) . . ?
C21 C20 C1 123.7(2) . . ?
C31 C30 C35 115.4(2) . . ?
C31 C30 C1 125.8(2) . . ?
C35 C30 C1 118.8(2) . . ?
C11 C10 C15 115.5(2) . . ?
C11 C10 C1 124.8(2) . . ?
C15 C10 C1 119.6(2) . . ?
F23 C23 C24 120.9(2) . . ?
F23 C23 C22 120.2(2) . . ?
C24 C23 C22 118.9(2) . . ?
F11 C11 C12 116.2(2) . . ?
F11 C11 C10 121.4(2) . . ?
C12 C11 C10 122.4(2) . . ?
F33 C33 C32 120.1(2) . . ?
F33 C33 C34 120.5(2) . . ?
C32 C33 C34 119.3(2) . . ?
F31 C31 C30 121.8(2) . . ?
F31 C31 C32 115.9(2) . . ?
C32 C31 C30 122.3(2) . . ?
F32 C32 C33 119.9(2) . . ?
F32 C32 C31 119.8(2) . . ?
C33 C32 C31 120.3(2) . . ?
F35 C35 C30 119.2(2) . . ?
F35 C35 C34 117.4(2) . . ?
C34 C35 C30 123.4(2) . . ?
F15 C15 C10 120.1(2) . . ?
F15 C15 C14 117.1(2) . . ?
C14 C15 C10 122.8(2) . . ?
F21 C21 C20 120.6(2) . . ?
F21 C21 C22 116.4(2) . . ?
C22 C21 C20 123.0(2) . . ?
F13 C13 C12 119.8(2) . . ?
F13 C13 C14 120.3(2) . . ?
C14 C13 C12 119.8(2) . . ?
O1 C1 C20 105.12(17) . . ?
O1 C1 C30 106.88(18) . . ?
O1 C1 C10 107.66(18) . . ?
C20 C1 C10 110.15(18) . . ?
C30 C1 C20 113.26(18) . . ?
C30 C1 C10 113.23(18) . . ?
F14 C14 C15 120.1(2) . . ?
F14 C14 C13 120.2(2) . . ?
C13 C14 C15 119.7(2) . . ?
F34 C34 C33 120.5(2) . . ?
F34 C34 C35 120.2(2) . . ?
C35 C34 C33 119.3(2) . . ?
F22 C22 C23 120.2(2) . . ?
F22 C22 C21 119.7(3) . . ?
C23 C22 C21 120.1(2) . . ?
Cl2 Cl3 Si1 114.4(8) . . ?

loop_
_geom_bond_atom_site_label_1
_geom_bond_atom_site_label_2
_geom_bond_distance
_geom_bond_site_symmetry_2
_geom_bond_publ_flag
Cl1 Si1 2.0081(9) . ?
Si1 Cl2 2.155(3) . ?
Si1 O1 1.5627(17) . ?
Si1 O2 1.5872(7) . ?
Si1 Cl3 1.862(4) . ?
Cl2 Cl3 0.561(4) . ?
F11 C11 1.339(3) . ?
F35 C35 1.349(3) . ?
F31 C31 1.338(3) . ?
F25 C25 1.342(3) . ?
F24 C24 1.340(3) . ?
F15 C15 1.340(3) . ?
F12 C12 1.333(3) . ?
F32 C32 1.338(3) . ?
F34 C34 1.334(3) . ?
F33 C33 1.335(3) . ?
F14 C14 1.338(3) . ?
F23 C23 1.334(3) . ?
F13 C13 1.339(3) . ?
O1 C1 1.412(3) . ?
F21 C21 1.343(3) . ?
F22 C22 1.344(3) . ?
C25 C24 1.379(3) . ?
C25 C20 1.388(3) . ?
C24 C23 1.367(4) . ?
C12 C11 1.386(3) . ?
C12 C13 1.373(4) . ?
C20 C21 1.391(3) . ?
C20 C1 1.540(3) . ?
C30 C31 1.390(3) . ?
C30 C35 1.391(3) . ?
C30 C1 1.535(3) . ?
C10 C11 1.389(3) . ?
C10 C15 1.399(3) . ?
C10 C1 1.542(3) . ?
C23 C22 1.372(4) . ?
C33 C32 1.370(4) . ?
C33 C34 1.383(4) . ?
C31 C32 1.383(4) . ?
C35 C34 1.375(3) . ?
C15 C14 1.376(4) . ?
C21 C22 1.376(4) . ?
C13 C14 1.371(4) . ?

loop_
_geom_torsion_atom_site_label_1
_geom_torsion_atom_site_label_2
_geom_torsion_atom_site_label_3
_geom_torsion_atom_site_label_4
_geom_torsion
_geom_torsion_site_symmetry_1
_geom_torsion_site_symmetry_2
_geom_torsion_site_symmetry_3
_geom_torsion_site_symmetry_4
_geom_torsion_publ_flag
Cl1 Si1 O1 C1 57.4(6) . . . . ?
Cl1 Si1 Cl3 Cl2 -78.7(9) . . . . ?
Si1 O1 C1 C20 174.9(5) . . . . ?
Si1 O1 C1 C30 54.3(7) . . . . ?
Si1 O1 C1 C10 -67.7(7) . . . . ?
Cl2 Si1 O1 C1 -58.7(6) . . . . ?
F35 C35 C34 F34 0.8(3) . . . . ?
F35 C35 C34 C33 -179.1(2) . . . . ?
F31 C31 C32 F32 -2.6(3) . . . . ?
F31 C31 C32 C33 177.9(2) . . . . ?
F25 C25 C24 F24 3.9(3) . . . . ?
F25 C25 C24 C23 -173.9(2) . . . . ?
F25 C25 C20 C21 171.3(2) . . . . ?
F25 C25 C20 C1 -9.3(3) . . . . ?
F24 C24 C23 F23 0.9(4) . . . . ?
F24 C24 C23 C22 -176.5(2) . . . . ?
F15 C15 C14 F14 1.2(4) . . . . ?
F15 C15 C14 C13 -177.2(2) . . . . ?
F12 C12 C11 F11 -1.8(3) . . . . ?
F12 C12 C11 C10 -178.8(2) . . . . ?
F12 C12 C13 F13 -0.1(4) . . . . ?
F12 C12 C13 C14 177.6(2) . . . . ?
F33 C33 C32 F32 0.5(3) . . . . ?
F33 C33 C32 C31 179.9(2) . . . . ?
F33 C33 C34 F34 1.3(4) . . . . ?
F33 C33 C34 C35 -178.8(2) . . . . ?
F23 C23 C22 F22 -0.7(4) . . . . ?
F23 C23 C22 C21 -179.6(3) . . . . ?
F13 C13 C14 F14 0.1(4) . . . . ?
F13 C13 C14 C15 178.5(2) . . . . ?
O1 Si1 Cl3 Cl2 48.8(9) . . . . ?
F21 C21 C22 F22 -1.3(4) . . . . ?
F21 C21 C22 C23 177.7(3) . . . . ?
O2 Si1 O1 C1 178.5(6) . . . . ?
O2 Si1 Cl3 Cl2 164.9(9) . . . . ?
C25 C24 C23 F23 178.8(2) . . . . ?
C25 C24 C23 C22 1.4(4) . . . . ?
C25 C20 C21 F21 -174.3(2) . . . . ?
C25 C20 C21 C22 3.8(4) . . . . ?
C25 C20 C1 O1 -31.5(3) . . . . ?
C25 C20 C1 C30 84.8(3) . . . . ?
C25 C20 C1 C10 -147.2(2) . . . . ?
C24 C25 C20 C21 -4.7(3) . . . . ?
C24 C25 C20 C1 174.7(2) . . . . ?
C24 C23 C22 F22 176.8(3) . . . . ?
C24 C23 C22 C21 -2.2(4) . . . . ?
C12 C13 C14 F14 -177.6(2) . . . . ?
C12 C13 C14 C15 0.8(4) . . . . ?
C20 C25 C24 F24 -179.9(2) . . . . ?
C20 C25 C24 C23 2.2(4) . . . . ?
C20 C21 C22 F22 -179.5(3) . . . . ?
C20 C21 C22 C23 -0.6(5) . . . . ?
C30 C31 C32 F32 177.7(2) . . . . ?
C30 C31 C32 C33 -1.8(4) . . . . ?
C30 C35 C34 F34 179.3(2) . . . . ?
C30 C35 C34 C33 -0.6(4) . . . . ?
C10 C15 C14 F14 179.4(2) . . . . ?
C10 C15 C14 C13 1.0(4) . . . . ?
C11 C12 C13 F13 -179.0(2) . . . . ?
C11 C12 C13 C14 -1.2(4) . . . . ?
C11 C10 C15 F15 176.0(2) . . . . ?
C11 C10 C15 C14 -2.1(3) . . . . ?
C11 C10 C1 O1 139.1(2) . . . . ?
C11 C10 C1 C20 -106.8(2) . . . . ?
C11 C10 C1 C30 21.1(3) . . . . ?
C31 C30 C35 F35 177.55(19) . . . . ?
C31 C30 C35 C34 -0.9(3) . . . . ?
C31 C30 C1 O1 120.6(2) . . . . ?
C31 C30 C1 C20 5.3(3) . . . . ?
C31 C30 C1 C10 -121.0(2) . . . . ?
C32 C33 C34 F34 -178.9(2) . . . . ?
C32 C33 C34 C35 0.9(4) . . . . ?
C35 C30 C31 F31 -177.5(2) . . . . ?
C35 C30 C31 C32 2.1(3) . . . . ?
C35 C30 C1 O1 -57.6(3) . . . . ?
C35 C30 C1 C20 -172.86(19) . . . . ?
C35 C30 C1 C10 60.8(3) . . . . ?
C15 C10 C11 F11 -175.3(2) . . . . ?
C15 C10 C11 C12 1.6(3) . . . . ?
C15 C10 C1 O1 -44.6(3) . . . . ?
C15 C10 C1 C20 69.5(3) . . . . ?
C15 C10 C1 C30 -162.5(2) . . . . ?
C21 C20 C1 O1 147.7(2) . . . . ?
C21 C20 C1 C30 -95.9(3) . . . . ?
C21 C20 C1 C10 32.0(3) . . . . ?
C13 C12 C11 F11 177.0(2) . . . . ?
C13 C12 C11 C10 0.0(4) . . . . ?
C1 C20 C21 F21 6.4(4) . . . . ?
C1 C20 C21 C22 -175.5(3) . . . . ?
C1 C30 C31 F31 4.2(3) . . . . ?
C1 C30 C31 C32 -176.1(2) . . . . ?
C1 C30 C35 F35 -4.1(3) . . . . ?
C1 C30 C35 C34 177.4(2) . . . . ?
C1 C10 C11 F11 1.2(3) . . . . ?
C1 C10 C11 C12 178.1(2) . . . . ?
C1 C10 C15 F15 -0.7(3) . . . . ?
C1 C10 C15 C14 -178.8(2) . . . . ?
C34 C33 C32 F32 -179.3(2) . . . . ?
C34 C33 C32 C31 0.2(4) . . . . ?
Cl3 Si1 O1 C1 -69.5(6) . . . . ?
